data_4070630
loop_
_publ_author_name
'Sevryugina, Yulia'
'Weaver, Beth'
'Hansen, J\/orn'
'Thompson, Janelle'
'Davies, Huw M. L.'
'Petrukhina, Marina A.'

_publ_section_title
;
 Influence of Electron-Deficient Ruthenium(I) Carbonyl Carboxylates on the
 Vinylogous Reactivity of Metal Carbenoids
;
_journal_issue 8
_journal_name_full Organometallics
_journal_page_first 1750
_journal_paper_doi 10.1021/om700888f
_journal_volume 27
_journal_year 2008
_chemical_formula_moiety
;
 [Ru2 (O2 C (C F3)2 C6 H3)2 (C O)4]          
;
_chemical_formula_sum 'C22 H6 F12 O8 Ru2'
_chemical_formula_weight 828.41
_chemical_melting_point ?
_chemical_name_systematic
; 
 catena[bis(3,5-bis(trifluoromethyl)benzoato-O,O')-
 tetra(carbonyl)-diruthenium(I,I)] 
;
_space_group_IT_number 2
_symmetry_cell_setting triclinic
_symmetry_space_group_name_Hall '-P 1'
_symmetry_space_group_name_H-M 'P -1'
_atom_sites_solution_hydrogens geom
_atom_sites_solution_primary direct
_atom_sites_solution_secondary difmap
_audit_creation_method SHELXL-97
_cell_angle_alpha 72.1020(10)
_cell_angle_beta 73.8610(10)
_cell_angle_gamma 67.0040(10)
_cell_formula_units_Z 2
_cell_length_a 9.6393(7)
_cell_length_b 11.3055(8)
_cell_length_c 14.1228(10)
_cell_measurement_reflns_used 4809
_cell_measurement_temperature 173(2)
_cell_measurement_theta_max 28.12
_cell_measurement_theta_min 2.27
_cell_volume 1326.11(16)
_computing_cell_refinement 'SMART, SAINT'
_computing_data_collection SMART
_computing_data_reduction SAINT
_computing_molecular_graphics 'SHELXP-01 (Sheldrick, 2001)'
_computing_publication_material 'SHELXCIF-01 (Sheldrick, 2001)'
_computing_structure_refinement 'SHELXL-01 (Sheldrick, 2001)'
_computing_structure_solution 'SHELXS-01 (Sheldrick, 2001)'
_diffrn_ambient_temperature 173(2)
_diffrn_measured_fraction_theta_full 0.990
_diffrn_measured_fraction_theta_max 0.990
_diffrn_measurement_device_type 'Bruker SMART APEX CCD'
_diffrn_measurement_method '0.3 deg wide \w exposures'
_diffrn_radiation_monochromator graphite
_diffrn_radiation_source 'fine-focus sealed tube'
_diffrn_radiation_type MoK\a
_diffrn_radiation_wavelength 0.71073
_diffrn_reflns_av_R_equivalents 0.0355
_diffrn_reflns_av_sigmaI/netI 0.0593
_diffrn_reflns_limit_h_max 11
_diffrn_reflns_limit_h_min -11
_diffrn_reflns_limit_k_max 13
_diffrn_reflns_limit_k_min -13
_diffrn_reflns_limit_l_max 16
_diffrn_reflns_limit_l_min -16
_diffrn_reflns_number 9700
_diffrn_reflns_theta_full 24.99
_diffrn_reflns_theta_max 24.99
_diffrn_reflns_theta_min 1.54
_diffrn_standards_decay_% 0
_diffrn_standards_interval_count na
_diffrn_standards_interval_time na
_diffrn_standards_number 'none (area detector data)'
_exptl_absorpt_coefficient_mu 1.269
_exptl_absorpt_correction_T_max 0.9751
_exptl_absorpt_correction_T_min 0.8524
_exptl_absorpt_correction_type 'multi-scan (SADABS)'
_exptl_crystal_colour orange
_exptl_crystal_density_diffrn 2.075
_exptl_crystal_density_meas ?
_exptl_crystal_density_method none
_exptl_crystal_description needle
_exptl_crystal_F_000 796
_exptl_crystal_size_max 0.13
_exptl_crystal_size_mid 0.05
_exptl_crystal_size_min 0.02
_refine_diff_density_max 1.102
_refine_diff_density_min -0.626
_refine_diff_density_rms 0.135
_refine_ls_extinction_coef noref
_refine_ls_extinction_method none
_refine_ls_goodness_of_fit_ref 1.023
_refine_ls_hydrogen_treatment noref
_refine_ls_matrix_type full
_refine_ls_number_parameters 433
_refine_ls_number_reflns 4623
_refine_ls_number_restraints 0
_refine_ls_restrained_S_all 1.023
_refine_ls_R_factor_all 0.0673
_refine_ls_R_factor_gt 0.0461
_refine_ls_shift/su_max 0.012
_refine_ls_shift/su_mean 0.001
_refine_ls_structure_factor_coef Fsqd
_refine_ls_weighting_details 'calc w=1/[\s^2^(Fo^2^)+(0.0493P)^2^+4.2336P] where P=(Fo^2^+2Fc^2^)/3'
_refine_ls_weighting_scheme calc
_refine_ls_wR_factor_gt 0.1003
_refine_ls_wR_factor_ref 0.1095
_reflns_number_gt 3548
_reflns_number_total 4623
_reflns_threshold_expression >2sigma(I)
_cod_data_source_file om700888f.cif
_cod_data_source_block '[Ru2(O2C(3,5-CF3)2C6H3)2(CO)4]n_(VIII)'
_cod_depositor_comments
;
The following automatic conversions were performed:

'_chemical_melting_point' value 'not measured' was changed to '?' -
the value is undefined or not given.

Automatic conversion script
Id: cif_fix_values 1715 2011-07-08 13:25:40Z adriana 

The following automatic conversions were performed:

'_exptl_crystal_density_meas' value 'not measured' was changed to '?'
- the value is perceived as not measured.

Automatic conversion script
Id: cif_fix_values 3008 2015-01-20 13:52:24Z robertas 
;
_cod_database_code 4070630

loop_
_symmetry_equiv_pos_as_xyz
'x, y, z'
'-x, -y, -z'

loop_
_atom_site_label
_atom_site_type_symbol
_atom_site_fract_x
_atom_site_fract_y
_atom_site_fract_z
_atom_site_U_iso_or_equiv
_atom_site_adp_type
_atom_site_occupancy
_atom_site_symmetry_multiplicity
_atom_site_calc_flag
_atom_site_refinement_flags
_atom_site_disorder_assembly
_atom_site_disorder_group
Ru1 Ru 0.82354(5) 0.55217(5) 0.57971(4) 0.01542(15) Uani 1 1 d . . .
O1 O 0.8329(4) 0.3531(4) 0.6021(3) 0.0183(9) Uani 1 1 d . . .
O2 O 0.9190(4) 0.5488(4) 0.4222(3) 0.0159(9) Uani 1 1 d . . .
C5 C 0.8181(7) 0.7248(6) 0.5489(5) 0.0191(14) Uani 1 1 d . . .
O5 O 0.8142(5) 0.8311(5) 0.5261(4) 0.0332(12) Uani 1 1 d . . .
C6 C 0.7438(7) 0.5656(6) 0.7132(5) 0.0232(15) Uani 1 1 d . . .
O6 O 0.6940(6) 0.5795(5) 0.7931(4) 0.0401(13) Uani 1 1 d . . .
Ru2 Ru 0.55549(5) 0.60933(5) 0.53211(4) 0.01561(15) Uani 1 1 d . . .
O3 O 0.6179(4) 0.4000(4) 0.5468(3) 0.0170(9) Uani 1 1 d . . .
O4 O 0.6878(4) 0.6123(4) 0.3836(3) 0.0202(10) Uani 1 1 d . . .
C7 C 0.4934(7) 0.7871(7) 0.5282(5) 0.0228(15) Uani 1 1 d . . .
O7 O 0.4478(6) 0.8965(5) 0.5308(4) 0.0416(14) Uani 1 1 d . . .
C8 C 0.4478(7) 0.5955(6) 0.6629(5) 0.0202(14) Uani 1 1 d . . .
O8 O 0.3824(5) 0.5854(5) 0.7442(4) 0.0344(12) Uani 1 1 d . . .
C1 C 0.7296(6) 0.3204(6) 0.5905(4) 0.0173(13) Uani 1 1 d . . .
C3 C 0.7384(7) 0.1788(6) 0.6353(5) 0.0186(13) Uani 1 1 d . . .
C9 C 0.8791(7) 0.0795(6) 0.6377(5) 0.0227(14) Uani 1 1 d . A .
H9 H 0.9707 0.0997 0.6076 0.027 Uiso 1 1 calc R . .
C10 C 0.8863(7) -0.0500(6) 0.6842(5) 0.0233(14) Uani 1 1 d . . .
C14 C 1.0369(8) -0.1577(7) 0.6880(5) 0.0309(17) Uani 1 1 d . A 1
F1 F 1.1070(13) -0.1544(11) 0.7537(9) 0.049(3) Uiso 0.50 1 d P A 1
F2 F 1.1260(10) -0.1501(9) 0.5949(7) 0.032(2) Uiso 0.50 1 d P A 1
F3 F 1.0243(11) -0.2775(9) 0.7094(9) 0.033(3) Uiso 0.50 1 d P A 1
F1X F 1.1489(11) -0.1255(10) 0.6197(9) 0.027(3) Uiso 0.40 1 d P A 2
F2X F 1.0310(16) -0.2711(14) 0.6722(12) 0.045(4) Uiso 0.40 1 d P A 2
F3X F 1.0773(13) -0.1896(12) 0.7793(9) 0.029(3) Uiso 0.40 1 d P A 2
F1Y F 1.158(3) -0.108(3) 0.681(3) 0.014(7) Uiso 0.10 1 d P A 3
F2Y F 1.090(5) -0.221(5) 0.619(3) 0.035(10) Uiso 0.10 1 d P A 3
F3Y F 1.042(4) -0.252(4) 0.773(3) 0.030(9) Uiso 0.10 1 d P A 3
C11 C 0.7498(7) -0.0783(6) 0.7293(5) 0.0243(15) Uani 1 1 d . A .
H11 H 0.7535 -0.1663 0.7618 0.029 Uiso 1 1 calc R . .
C12 C 0.6116(7) 0.0212(6) 0.7262(5) 0.0245(15) Uani 1 1 d . . .
C15 C 0.4643(9) -0.0083(7) 0.7741(6) 0.0393(19) Uani 1 1 d . A 1
F4 F 0.4085(16) 0.0350(16) 0.8701(10) 0.051(4) Uiso 0.50 1 d P A 1
F5 F 0.3556(14) 0.0634(12) 0.7126(11) 0.026(3) Uiso 0.50 1 d P A 1
F6 F 0.4793(12) -0.1333(11) 0.7935(10) 0.032(3) Uiso 0.50 1 d P A 1
F4X F 0.432(2) -0.018(2) 0.8677(16) 0.050(5) Uiso 0.30 1 d P A 2
F5X F 0.3461(18) 0.0753(16) 0.7488(13) 0.034(5) Uiso 0.30 1 d P A 2
F6X F 0.4803(18) -0.1341(16) 0.7566(13) 0.032(4) Uiso 0.30 1 d P A 2
F4Y F 0.380(2) 0.046(2) 0.8418(17) 0.021(5) Uiso 0.20 1 d P A 3
F5Y F 0.373(3) 0.038(3) 0.693(2) 0.043(10) Uiso 0.20 1 d P A 3
F6Y F 0.479(2) -0.122(2) 0.8272(17) 0.025(6) Uiso 0.20 1 d P A 3
C13 C 0.6046(7) 0.1504(6) 0.6806(5) 0.0211(14) Uani 1 1 d . A .
H13 H 0.5083 0.2192 0.6804 0.025 Uiso 1 1 calc R . .
C2 C 0.8283(7) 0.5954(6) 0.3587(5) 0.0185(13) Uani 1 1 d . . .
C4 C 0.8886(7) 0.6357(6) 0.2484(5) 0.0191(13) Uani 1 1 d . . .
C16 C 0.9985(7) 0.6975(7) 0.2165(5) 0.0285(16) Uani 1 1 d . B .
H16 H 1.0431 0.7065 0.2649 0.034 Uiso 1 1 calc R . .
C17 C 1.0434(8) 0.7459(7) 0.1147(5) 0.0320(17) Uani 1 1 d . . .
C21 C 1.1624(11) 0.8127(11) 0.0834(7) 0.057(3) Uani 1 1 d . B 1
F7 F 1.2134(13) 0.8336(13) -0.0142(7) 0.050(2) Uiso 0.55 1 d P B 1
F8 F 1.0862(15) 0.9410(13) 0.1139(11) 0.067(4) Uiso 0.55 1 d P B 1
F9 F 1.2809(12) 0.7438(11) 0.1340(8) 0.042(2) Uiso 0.55 1 d P B 1
F7X F 1.300(3) 0.720(2) 0.093(2) 0.065(7) Uiso 0.25 1 d P B 2
F8X F 1.1597(19) 0.8945(17) -0.0098(12) 0.023(4) Uiso 0.25 1 d P B 2
F9X F 1.142(3) 0.897(2) 0.1295(16) 0.042(5) Uiso 0.25 1 d P B 2
F7Y F 1.272(3) 0.761(3) -0.007(2) 0.055(7) Uiso 0.20 1 d P B 3
F8Y F 1.120(3) 0.922(3) 0.067(2) 0.047(7) Uiso 0.20 1 d P B 3
F9Y F 1.239(2) 0.795(2) 0.1506(15) 0.025(5) Uiso 0.20 1 d P B 3
C18 C 0.9779(9) 0.7338(8) 0.0445(6) 0.043(2) Uani 1 1 d . B .
H18 H 1.0072 0.7686 -0.0254 0.052 Uiso 1 1 calc R . .
C19 C 0.8692(9) 0.6711(9) 0.0754(5) 0.043(2) Uani 1 1 d . . .
C22 C 0.7965(14) 0.6576(13) -0.0012(7) 0.072(3) Uani 1 1 d . B 1
F10 F 0.7254(14) 0.5716(13) 0.0344(8) 0.045(3) Uiso 0.45 1 d P B 1
F11 F 0.709(2) 0.756(2) -0.0392(14) 0.078(6) Uiso 0.45 1 d P B 1
F12 F 0.9214(15) 0.6134(14) -0.0863(9) 0.047(3) Uiso 0.45 1 d P B 1
F10X F 0.7933(17) 0.5217(14) 0.0261(9) 0.026(3) Uiso 0.30 1 d P B 2
F11X F 0.659(2) 0.750(2) -0.0092(15) 0.046(5) Uiso 0.30 1 d P B 2
F12X F 0.877(3) 0.671(2) -0.0905(14) 0.042(5) Uiso 0.30 1 d P B 2
F10Y F 0.651(2) 0.657(2) 0.0365(15) 0.055(5) Uiso 0.25 1 d P B 3
F11Y F 0.686(2) 0.822(2) -0.0387(15) 0.042(5) Uiso 0.25 1 d P B 3
F12Y F 0.851(3) 0.638(3) -0.073(2) 0.044(6) Uiso 0.25 1 d P B 3
C20 C 0.8224(8) 0.6235(8) 0.1781(5) 0.0340(18) Uani 1 1 d . B .
H20 H 0.7457 0.5829 0.1996 0.041 Uiso 1 1 calc R . .

loop_
_atom_site_aniso_label
_atom_site_aniso_U_11
_atom_site_aniso_U_22
_atom_site_aniso_U_33
_atom_site_aniso_U_23
_atom_site_aniso_U_13
_atom_site_aniso_U_12
Ru1 0.0110(3) 0.0184(3) 0.0188(3) -0.0029(2) -0.0044(2) -0.0067(2)
O1 0.013(2) 0.016(2) 0.028(2) -0.0019(18) -0.0088(18) -0.0061(18)
O2 0.0095(19) 0.020(2) 0.017(2) -0.0018(18) -0.0061(17) -0.0028(17)
C5 0.014(3) 0.024(4) 0.024(3) -0.007(3) -0.005(3) -0.010(3)
O5 0.033(3) 0.026(3) 0.043(3) -0.005(2) -0.007(2) -0.014(2)
C6 0.017(3) 0.026(4) 0.029(4) -0.003(3) -0.008(3) -0.009(3)
O6 0.033(3) 0.053(4) 0.030(3) -0.014(3) -0.003(2) -0.007(3)
Ru2 0.0092(2) 0.0164(3) 0.0220(3) -0.0023(2) -0.0043(2) -0.0055(2)
O3 0.010(2) 0.015(2) 0.026(2) 0.0011(18) -0.0081(18) -0.0053(17)
O4 0.011(2) 0.028(2) 0.024(2) -0.003(2) -0.0070(18) -0.0079(19)
C7 0.010(3) 0.028(4) 0.029(4) 0.000(3) -0.003(3) -0.011(3)
O7 0.033(3) 0.023(3) 0.070(4) -0.012(3) -0.006(3) -0.011(2)
C8 0.013(3) 0.022(3) 0.030(4) -0.006(3) -0.008(3) -0.008(3)
O8 0.028(3) 0.045(3) 0.027(3) -0.007(2) 0.005(2) -0.016(2)
C1 0.010(3) 0.023(3) 0.015(3) -0.004(3) 0.000(2) -0.003(3)
C3 0.018(3) 0.021(3) 0.022(3) -0.003(3) -0.010(3) -0.009(3)
C9 0.019(3) 0.031(4) 0.020(3) -0.006(3) -0.002(3) -0.011(3)
C10 0.025(3) 0.023(4) 0.017(3) -0.002(3) -0.004(3) -0.005(3)
C14 0.027(4) 0.025(4) 0.034(4) 0.001(3) -0.010(3) -0.005(3)
C11 0.029(4) 0.015(3) 0.022(3) 0.001(3) -0.003(3) -0.006(3)
C12 0.023(3) 0.022(4) 0.025(4) 0.001(3) -0.004(3) -0.010(3)
C15 0.033(4) 0.026(4) 0.052(5) 0.005(4) -0.008(4) -0.013(4)
C13 0.014(3) 0.017(3) 0.032(4) -0.002(3) -0.010(3) -0.004(3)
C2 0.020(3) 0.015(3) 0.021(3) 0.000(3) -0.007(3) -0.006(3)
C4 0.014(3) 0.021(3) 0.019(3) 0.001(3) -0.004(3) -0.005(3)
C16 0.023(4) 0.028(4) 0.033(4) 0.001(3) -0.010(3) -0.010(3)
C17 0.027(4) 0.037(4) 0.028(4) 0.006(3) -0.006(3) -0.016(3)
C21 0.066(6) 0.075(7) 0.032(5) 0.012(5) -0.003(4) -0.047(6)
C18 0.044(5) 0.058(5) 0.023(4) 0.007(4) -0.001(4) -0.029(4)
C19 0.049(5) 0.071(6) 0.019(4) 0.000(4) -0.008(3) -0.037(5)
C22 0.089(8) 0.103(9) 0.034(6) 0.003(6) -0.004(6) -0.063(8)
C20 0.035(4) 0.052(5) 0.024(4) -0.002(3) -0.006(3) -0.026(4)

loop_
_atom_type_symbol
_atom_type_description
_atom_type_scat_dispersion_real
_atom_type_scat_dispersion_imag
_atom_type_scat_source
C C 0.0033 0.0016 'International Tables Vol C Tables 4.2.6.8 and 6.1.1.4'
H H 0.0000 0.0000 'International Tables Vol C Tables 4.2.6.8 and 6.1.1.4'
O O 0.0106 0.0060 'International Tables Vol C Tables 4.2.6.8 and 6.1.1.4'
F F 0.0171 0.0103 'International Tables Vol C Tables 4.2.6.8 and 6.1.1.4'
Ru Ru -1.2594 0.8363 'International Tables Vol C Tables 4.2.6.8 and 6.1.1.4'

loop_
_geom_angle_atom_site_label_1
_geom_angle_atom_site_label_2
_geom_angle_atom_site_label_3
_geom_angle
_geom_angle_site_symmetry_1
_geom_angle_site_symmetry_3
_geom_angle_publ_flag
C5 Ru1 C6 88.3(3) . . y
C5 Ru1 O1 175.2(2) . . y
C6 Ru1 O1 96.4(2) . . y
C5 Ru1 O2 88.0(2) . . y
C6 Ru1 O2 176.2(2) . . y
O1 Ru1 O2 87.33(15) . . y
C5 Ru1 O2 98.1(2) . 2_766 y
C6 Ru1 O2 103.6(2) . 2_766 y
O1 Ru1 O2 81.95(14) . 2_766 y
O2 Ru1 O2 76.23(15) . 2_766 y
C5 Ru1 Ru2 95.45(18) . . y
C6 Ru1 Ru2 94.67(18) . . y
O1 Ru1 Ru2 83.09(10) . . y
O2 Ru1 Ru2 86.41(10) . . y
O2 Ru1 Ru2 157.52(10) 2_766 . y
C1 O1 Ru1 125.0(4) . . n
C2 O2 Ru1 118.9(4) . . n
C2 O2 Ru1 137.3(4) . 2_766 n
Ru1 O2 Ru1 103.77(15) . 2_766 n
O5 C5 Ru1 177.2(6) . . n
O6 C6 Ru1 177.0(6) . . n
C8 Ru2 C7 85.3(3) . . y
C8 Ru2 O4 176.4(2) . . y
C7 Ru2 O4 98.1(2) . . y
C8 Ru2 O3 90.8(2) . . y
C7 Ru2 O3 176.0(2) . . y
O4 Ru2 O3 85.86(16) . . y
C8 Ru2 O3 99.6(2) . 2_666 y
C7 Ru2 O3 102.4(2) . 2_666 y
O4 Ru2 O3 81.05(14) . 2_666 y
O3 Ru2 O3 77.73(15) . 2_666 y
C8 Ru2 Ru1 95.94(18) . . y
C7 Ru2 Ru1 95.05(18) . . y
O4 Ru2 Ru1 82.50(10) . . y
O3 Ru2 Ru1 85.84(10) . . y
O3 Ru2 Ru1 157.47(10) 2_666 . y
C1 O3 Ru2 119.6(4) . . n
C1 O3 Ru2 138.1(4) . 2_666 n
Ru2 O3 Ru2 102.27(15) . 2_666 n
C2 O4 Ru2 126.6(4) . . n
O7 C7 Ru2 175.8(6) . . n
O8 C8 Ru2 179.2(6) . . n
O1 C1 O3 123.9(6) . . n
O1 C1 C3 116.6(5) . . n
O3 C1 C3 119.5(5) . . n
C13 C3 C9 120.3(6) . . n
C13 C3 C1 119.2(5) . . n
C9 C3 C1 120.4(5) . . n
C3 C9 C10 120.0(6) . . n
C9 C10 C11 119.4(6) . . n
C9 C10 C14 120.5(6) . . n
C11 C10 C14 120.1(6) . . n
F1 C14 F3 108.9(8) . . n
F1 C14 F2 110.4(9) . . n
F3 C14 F2 102.9(8) . . n
F1 C14 C10 111.8(7) . . n
F3 C14 C10 112.5(7) . . n
F2 C14 C10 110.0(6) . . n
C12 C11 C10 119.9(6) . . n
C11 C12 C13 120.7(6) . . n
C11 C12 C15 120.3(6) . . n
C13 C12 C15 119.1(6) . . n
F6 C15 F5 108.6(10) . . n
F6 C15 F4 108.4(10) . . n
F5 C15 F4 108.5(11) . . n
F6 C15 C12 114.3(8) . . n
F5 C15 C12 110.1(7) . . n
F4 C15 C12 106.8(7) . . n
C3 C13 C12 119.8(6) . . n
O4 C2 O2 123.4(5) . . n
O4 C2 C4 116.8(5) . . n
O2 C2 C4 119.8(5) . . n
C20 C4 C16 120.0(6) . . n
C20 C4 C2 119.2(5) . . n
C16 C4 C2 120.5(6) . . n
C17 C16 C4 120.4(6) . . n
C18 C17 C16 119.8(6) . . n
C18 C17 C21 121.6(7) . . n
C16 C17 C21 118.6(7) . . n
F7 C21 F9 110.1(10) . . n
F7 C21 F8 109.4(10) . . n
F9 C21 F8 106.9(11) . . n
F7 C21 C17 112.3(8) . . n
F9 C21 C17 111.6(8) . . n
F8 C21 C17 106.2(8) . . n
C17 C18 C19 120.3(7) . . n
C18 C19 C20 120.0(7) . . n
C18 C19 C22 120.7(7) . . n
C20 C19 C22 119.3(7) . . n
F11 C22 F10 106.8(15) . . n
F11 C22 F12 105.2(13) . . n
F10 C22 F12 107.6(12) . . n
F11 C22 C19 114.9(14) . . n
F10 C22 C19 113.9(9) . . n
F12 C22 C19 107.8(9) . . n
C4 C20 C19 119.4(6) . . n

loop_
_geom_bond_atom_site_label_1
_geom_bond_atom_site_label_2
_geom_bond_distance
_geom_bond_site_symmetry_2
_geom_bond_publ_flag
Ru1 C5 1.847(6) . y
Ru1 C6 1.857(7) . y
Ru1 O1 2.144(4) . y
Ru1 O2 2.164(4) . y
Ru1 O2 2.287(4) 2_766 y
Ru1 Ru2 2.6343(7) . y
O1 C1 1.253(7) . n
O2 C2 1.277(7) . n
O2 Ru1 2.287(4) 2_766 n
C5 O5 1.132(7) . y
C6 O6 1.130(8) . y
Ru2 C8 1.843(7) . y
Ru2 C7 1.847(7) . y
Ru2 O4 2.128(4) . y
Ru2 O3 2.159(4) . y
Ru2 O3 2.300(4) 2_666 y
O3 C1 1.273(7) . n
O3 Ru2 2.300(4) 2_666 n
O4 C2 1.252(7) . n
C7 O7 1.148(8) . y
C8 O8 1.141(7) . y
C1 C3 1.506(8) . n
C3 C13 1.383(8) . n
C3 C9 1.384(9) . n
C9 C10 1.391(9) . n
C10 C11 1.406(9) . n
C10 C14 1.488(9) . n
C14 F1 1.307(12) . n
C14 F3 1.341(12) . n
C14 F2 1.354(11) . n
C11 C12 1.369(9) . n
C12 C13 1.387(9) . n
C12 C15 1.511(9) . n
C15 F6 1.310(13) . n
C15 F5 1.386(15) . n
C15 F4 1.471(15) . n
C2 C4 1.496(8) . n
C4 C20 1.386(9) . n
C4 C16 1.390(8) . n
C16 C17 1.381(9) . n
C17 C18 1.378(10) . n
C17 C21 1.507(11) . n
C21 F7 1.309(12) . n
C21 F9 1.355(14) . n
C21 F8 1.485(17) . n
C18 C19 1.388(10) . n
C19 C20 1.393(9) . n
C19 C22 1.514(12) . n
C22 F11 1.18(2) . n
C22 F10 1.303(14) . n
C22 F12 1.496(17) . n
